data_4112097
loop_
_publ_author_name
'Chunming Cui'
'Marilyn M. Olmstead'
'James C. Fettinger'
'Geoffrey H. Spikes'
'Philip P. Power'

_publ_section_title
;
 Reactions of the Heavier Group 14 Element Alkyne Analogues Ar'EEAr' (Ar'
 = C6H3-2,6(C6H3-2,6-Pri2)2; E = Ge, Sn) with Unsaturated Molecules:
 Probing the Character of the EE Multiple Bonds
;
_journal_name_full 'Journal of the American Chemical Society'
_journal_page_first 17530
_journal_page_last 17541
_journal_paper_doi 10.1021/ja055372s
_journal_volume 127
_journal_year 2005
_chemical_formula_moiety 'C92 H94 Ge2, 2(C2 H5 O C2 H5)0.5'
_chemical_formula_sum 'C96 H104 Ge2 O'
_chemical_formula_weight 1418.97
_chemical_name_systematic
;

 ?

;
_space_group_IT_number 2
_symmetry_cell_setting triclinic
_symmetry_space_group_name_Hall '-P 1'
_symmetry_space_group_name_H-M 'P -1'
_atom_sites_solution_hydrogens geom
_atom_sites_solution_primary direct
_atom_sites_solution_secondary difmap
_audit_creation_method SHELXL-97
_cell_angle_alpha 87.3680(10)
_cell_angle_beta 79.4960(10)
_cell_angle_gamma 66.6180(10)
_cell_formula_units_Z 2
_cell_length_a 13.7999(8)
_cell_length_b 15.1927(9)
_cell_length_c 20.3401(12)
_cell_measurement_reflns_used 5512
_cell_measurement_temperature 90(2)
_cell_measurement_theta_max 27.16
_cell_measurement_theta_min 2.46
_cell_volume 3847.0(4)
_computing_cell_refinement 'SAINT (7.06a) (Bruker, 2004)'
_computing_data_collection 'Apex2 (1.0.27) Bruker, 2004)'
_computing_data_reduction 'SAINT (7.06a) (Bruker, 2004)'
_computing_molecular_graphics 'SHELXTL 5.1, XP (Sheldrick, 1994)'
_computing_publication_material SHELXL97
_computing_structure_refinement 'SHELXL-97 (Sheldrick, 1997)'
_computing_structure_solution 'SHELXS-97 (Sheldrick, 1990)'
_diffrn_ambient_temperature 90(2)
_diffrn_measured_fraction_theta_full 1.000
_diffrn_measured_fraction_theta_max 1.000
_diffrn_measurement_device_type 'Bruker SMART APEXII'
_diffrn_measurement_method '\w and \f'
_diffrn_radiation_monochromator graphite
_diffrn_radiation_source 'fine-focus sealed tube'
_diffrn_radiation_type MoK\a
_diffrn_radiation_wavelength 0.71073
_diffrn_reflns_av_R_equivalents 0.0403
_diffrn_reflns_av_sigmaI/netI 0.0623
_diffrn_reflns_limit_h_max 17
_diffrn_reflns_limit_h_min -17
_diffrn_reflns_limit_k_max 19
_diffrn_reflns_limit_k_min -19
_diffrn_reflns_limit_l_max 26
_diffrn_reflns_limit_l_min -26
_diffrn_reflns_number 34752
_diffrn_reflns_theta_full 27.50
_diffrn_reflns_theta_max 27.50
_diffrn_reflns_theta_min 1.71
_exptl_absorpt_coefficient_mu 0.830
_exptl_absorpt_correction_T_max 0.8856
_exptl_absorpt_correction_T_min 0.7014
_exptl_absorpt_correction_type 'empirical, SADABS (multi-scan)'
_exptl_absorpt_process_details 'SADABS 2.10 (Sheldrick, 2003)'
_exptl_crystal_colour Yellow
_exptl_crystal_density_diffrn 1.225
_exptl_crystal_density_meas 0
_exptl_crystal_description Rod
_exptl_crystal_F_000 1504
_exptl_crystal_size_max 0.46
_exptl_crystal_size_mid 0.19
_exptl_crystal_size_min 0.15
_refine_diff_density_max 0.837
_refine_diff_density_min -0.477
_refine_diff_density_rms 0.072
_refine_ls_extinction_method none
_refine_ls_goodness_of_fit_ref 0.990
_refine_ls_hydrogen_treatment mixed
_refine_ls_matrix_type full
_refine_ls_number_parameters 970
_refine_ls_number_reflns 17678
_refine_ls_number_restraints 7
_refine_ls_restrained_S_all 0.995
_refine_ls_R_factor_all 0.0703
_refine_ls_R_factor_gt 0.0425
_refine_ls_shift/su_max 0.001
_refine_ls_shift/su_mean 0.000
_refine_ls_structure_factor_coef Fsqd
_refine_ls_weighting_details 'calc w=1/[\s^2^(Fo^2^)+(0.0618P)^2^] where P=(Fo^2^+2Fc^2^)/3'
_refine_ls_weighting_scheme calc
_refine_ls_wR_factor_gt 0.1023
_refine_ls_wR_factor_ref 0.1119
_reflns_number_gt 12284
_reflns_number_total 17678
_reflns_threshold_expression I>2\s(I)
_cod_data_source_file ja055372ssi20050819_054957.cif
_cod_data_source_block 1233ffmi
_cod_database_code 4112097

loop_
_symmetry_equiv_pos_as_xyz
'x, y, z'
'-x, -y, -z'

loop_
_atom_site_label
_atom_site_type_symbol
_atom_site_fract_x
_atom_site_fract_y
_atom_site_fract_z
_atom_site_U_iso_or_equiv
_atom_site_adp_type
_atom_site_occupancy
_atom_site_symmetry_multiplicity
_atom_site_calc_flag
_atom_site_refinement_flags
_atom_site_disorder_assembly
_atom_site_disorder_group
Ge1 Ge 0.628318(19) 0.310239(16) 0.255397(11) 0.01844(7) Uani 1 1 d . . .
Ge2 Ge 0.819018(18) 0.116728(16) 0.262125(11) 0.01680(7) Uani 1 1 d . A .
C1 C 0.52120(18) 0.42627(16) 0.22246(11) 0.0219(5) Uani 1 1 d . . .
C2 C 0.5205(2) 0.51750(17) 0.23312(11) 0.0249(5) Uani 1 1 d . . .
C3 C 0.4711(2) 0.59391(17) 0.19306(12) 0.0292(6) Uani 1 1 d . . .
H3 H 0.4726 0.6547 0.2001 0.035 Uiso 1 1 calc R . .
C4 C 0.4206(2) 0.58224(18) 0.14364(12) 0.0316(6) Uani 1 1 d . . .
H4 H 0.3915 0.6331 0.1147 0.038 Uiso 1 1 calc R . .
C5 C 0.4129(2) 0.49639(18) 0.13696(12) 0.0282(6) Uani 1 1 d . . .
H5 H 0.3751 0.4893 0.1043 0.034 Uiso 1 1 calc R . .
C6 C 0.45905(19) 0.41839(17) 0.17665(11) 0.0232(5) Uani 1 1 d . . .
C7 C 0.5628(2) 0.54181(16) 0.29014(12) 0.0270(6) Uani 1 1 d . . .
C8 C 0.6556(2) 0.56079(17) 0.27834(13) 0.0307(6) Uani 1 1 d . . .
C9 C 0.6891(3) 0.5869(2) 0.33279(14) 0.0413(7) Uani 1 1 d . . .
H9 H 0.7530 0.5984 0.3258 0.050 Uiso 1 1 calc R . .
C10 C 0.6299(3) 0.5961(2) 0.39641(14) 0.0440(8) Uani 1 1 d . . .
H10 H 0.6542 0.6123 0.4330 0.053 Uiso 1 1 calc R . .
C11 C 0.5355(3) 0.5820(2) 0.40720(14) 0.0398(7) Uani 1 1 d . . .
H11 H 0.4949 0.5905 0.4512 0.048 Uiso 1 1 calc R . .
C12 C 0.4982(2) 0.55570(17) 0.35527(12) 0.0300(6) Uani 1 1 d . . .
C13 C 0.7165(2) 0.56061(19) 0.20813(14) 0.0355(6) Uani 1 1 d . . .
H13 H 0.6895 0.5300 0.1772 0.043 Uiso 1 1 calc R . .
C14 C 0.8375(3) 0.5046(2) 0.20062(18) 0.0545(9) Uani 1 1 d . . .
H14A H 0.8668 0.5358 0.2282 0.082 Uiso 1 1 calc R . .
H14B H 0.8710 0.5032 0.1536 0.082 Uiso 1 1 calc R . .
H14C H 0.8525 0.4389 0.2153 0.082 Uiso 1 1 calc R . .
C15 C 0.6935(3) 0.6635(2) 0.18601(15) 0.0485(8) Uani 1 1 d . . .
H15A H 0.6159 0.6991 0.1893 0.073 Uiso 1 1 calc R . .
H15B H 0.7292 0.6626 0.1396 0.073 Uiso 1 1 calc R . .
H15C H 0.7207 0.6948 0.2149 0.073 Uiso 1 1 calc R . .
C16 C 0.3898(2) 0.54713(18) 0.36806(12) 0.0330(6) Uani 1 1 d . . .
H16 H 0.3970 0.4914 0.3404 0.040 Uiso 1 1 calc R . .
C17 C 0.3030(2) 0.6372(2) 0.34564(14) 0.0421(7) Uani 1 1 d . . .
H17A H 0.2934 0.6929 0.3725 0.063 Uiso 1 1 calc R . .
H17B H 0.2352 0.6286 0.3517 0.063 Uiso 1 1 calc R . .
H17C H 0.3250 0.6475 0.2983 0.063 Uiso 1 1 calc R . .
C18 C 0.3496(2) 0.5307(2) 0.44081(13) 0.0435(7) Uani 1 1 d . . .
H18A H 0.4043 0.4742 0.4568 0.065 Uiso 1 1 calc R . .
H18B H 0.2833 0.5202 0.4438 0.065 Uiso 1 1 calc R . .
H18C H 0.3356 0.5870 0.4685 0.065 Uiso 1 1 calc R . .
C19 C 0.42242(19) 0.33812(17) 0.17320(11) 0.0227(5) Uani 1 1 d . . .
C20 C 0.3193(2) 0.35259(18) 0.20929(12) 0.0270(5) Uani 1 1 d . . .
C21 C 0.2772(2) 0.2856(2) 0.20131(13) 0.0329(6) Uani 1 1 d . . .
H21 H 0.2080 0.2944 0.2254 0.039 Uiso 1 1 calc R . .
C22 C 0.3338(2) 0.20640(19) 0.15900(14) 0.0333(6) Uani 1 1 d . . .
H22 H 0.3033 0.1615 0.1539 0.040 Uiso 1 1 calc R . .
C23 C 0.4354(2) 0.19209(18) 0.12378(12) 0.0277(5) Uani 1 1 d . . .
H23 H 0.4745 0.1370 0.0951 0.033 Uiso 1 1 calc R . .
C24 C 0.47990(18) 0.25764(17) 0.13020(11) 0.0219(5) Uani 1 1 d . . .
C25 C 0.2515(2) 0.4416(2) 0.25435(13) 0.0355(6) Uani 1 1 d . . .
H25 H 0.2976 0.4777 0.2568 0.043 Uiso 1 1 calc R . .
C26 C 0.2154(3) 0.4173(2) 0.32560(14) 0.0490(8) Uani 1 1 d . . .
H26A H 0.1721 0.3796 0.3250 0.074 Uiso 1 1 calc R . .
H26B H 0.1723 0.4767 0.3521 0.074 Uiso 1 1 calc R . .
H26C H 0.2784 0.3799 0.3456 0.074 Uiso 1 1 calc R . .
C27 C 0.1551(3) 0.5081(2) 0.22413(17) 0.0594(10) Uani 1 1 d . . .
H27A H 0.1803 0.5265 0.1795 0.089 Uiso 1 1 calc R . .
H27B H 0.1150 0.5658 0.2529 0.089 Uiso 1 1 calc R . .
H27C H 0.1083 0.4747 0.2206 0.089 Uiso 1 1 calc R . .
C28 C 0.58583(19) 0.24764(17) 0.08639(11) 0.0229(5) Uani 1 1 d . . .
H28 H 0.6162 0.2853 0.1090 0.027 Uiso 1 1 calc R . .
C29 C 0.6694(2) 0.14423(17) 0.07744(12) 0.0290(6) Uani 1 1 d . . .
H29A H 0.6777 0.1159 0.1214 0.044 Uiso 1 1 calc R . .
H29B H 0.7383 0.1438 0.0542 0.044 Uiso 1 1 calc R . .
H29C H 0.6457 0.1067 0.0510 0.044 Uiso 1 1 calc R . .
C30 C 0.5668(2) 0.29225(19) 0.01848(12) 0.0323(6) Uani 1 1 d . . .
H30A H 0.5365 0.2572 -0.0051 0.048 Uiso 1 1 calc R . .
H30B H 0.6351 0.2885 -0.0082 0.048 Uiso 1 1 calc R . .
H30C H 0.5167 0.3596 0.0252 0.048 Uiso 1 1 calc R . .
C31 C 0.91288(17) 0.01279(16) 0.30944(11) 0.0187(5) Uani 1 1 d . . .
C32 C 0.99793(17) -0.07602(16) 0.29122(12) 0.0208(5) Uani 1 1 d . . .
C33 C 1.04405(19) -0.13252(17) 0.34245(12) 0.0267(5) Uani 1 1 d . . .
H33 H 1.1003 -0.1938 0.3313 0.032 Uiso 1 1 calc R . .
C34 C 1.0104(2) -0.10211(18) 0.40851(13) 0.0294(6) Uani 1 1 d . . .
H34 H 1.0444 -0.1419 0.4420 0.035 Uiso 1 1 calc R . .
C35 C 0.92700(19) -0.01353(18) 0.42662(12) 0.0268(5) Uani 1 1 d . . .
H35 H 0.9051 0.0077 0.4722 0.032 Uiso 1 1 calc R . .
C36 C 0.87564(18) 0.04387(16) 0.37783(11) 0.0210(5) Uani 1 1 d . . .
C37 C 1.04788(18) -0.11366(16) 0.22089(12) 0.0232(5) Uani 1 1 d . . .
C38 C 1.00103(19) -0.15778(17) 0.18404(13) 0.0265(5) Uani 1 1 d . . .
C39 C 1.0557(2) -0.2000(2) 0.12190(14) 0.0376(7) Uani 1 1 d . . .
H39 H 1.0242 -0.2295 0.0971 0.045 Uiso 1 1 calc R . .
C40 C 1.1558(2) -0.1998(2) 0.09528(15) 0.0421(7) Uani 1 1 d . . .
H40 H 1.1926 -0.2293 0.0528 0.051 Uiso 1 1 calc R . .
C41 C 1.2009(2) -0.15641(19) 0.13107(14) 0.0356(6) Uani 1 1 d . . .
H41 H 1.2693 -0.1563 0.1126 0.043 Uiso 1 1 calc R . .
C42 C 1.14912(19) -0.11254(18) 0.19377(13) 0.0281(6) Uani 1 1 d . . .
C43 C 0.89511(19) -0.16483(17) 0.21290(13) 0.0264(5) Uani 1 1 d . . .
H43 H 0.8550 -0.1112 0.2468 0.032 Uiso 1 1 calc R . .
C44 C 0.8251(2) -0.1533(2) 0.16045(14) 0.0346(6) Uani 1 1 d . . .
H44A H 0.8591 -0.2083 0.1288 0.052 Uiso 1 1 calc R . .
H44B H 0.8168 -0.0941 0.1364 0.052 Uiso 1 1 calc R . .
H44C H 0.7544 -0.1502 0.1825 0.052 Uiso 1 1 calc R . .
C45 C 0.9140(2) -0.25882(19) 0.24932(15) 0.0383(7) Uani 1 1 d . . .
H45A H 0.9519 -0.3129 0.2172 0.057 Uiso 1 1 calc R . .
H45B H 0.8449 -0.2600 0.2706 0.057 Uiso 1 1 calc R . .
H45C H 0.9575 -0.2638 0.2835 0.057 Uiso 1 1 calc R . .
C46 C 1.20156(19) -0.06342(18) 0.23006(13) 0.0291(6) Uani 1 1 d . . .
H46 H 1.1535 -0.0368 0.2738 0.035 Uiso 1 1 calc R . .
C47 C 1.2141(3) 0.0203(2) 0.18955(17) 0.0536(9) Uani 1 1 d . . .
H47A H 1.2570 -0.0036 0.1452 0.080 Uiso 1 1 calc R . .
H47B H 1.2501 0.0500 0.2129 0.080 Uiso 1 1 calc R . .
H47C H 1.1431 0.0680 0.1847 0.080 Uiso 1 1 calc R . .
C48 C 1.3099(2) -0.1326(2) 0.24431(16) 0.0477(8) Uani 1 1 d . . .
H48A H 1.3015 -0.1863 0.2697 0.072 Uiso 1 1 calc R . .
H48B H 1.3386 -0.0991 0.2705 0.072 Uiso 1 1 calc R . .
H48C H 1.3595 -0.1570 0.2020 0.072 Uiso 1 1 calc R . .
C49 C 0.78382(19) 0.13938(16) 0.39219(11) 0.0211(5) Uani 1 1 d . A .
C50 C 0.79353(18) 0.20971(16) 0.33772(11) 0.0201(5) Uani 1 1 d . . .
C51 C 0.69330(19) 0.30582(17) 0.33747(12) 0.0225(5) Uani 1 1 d . A .
H51 H 0.7168(18) 0.3559(17) 0.3339(11) 0.016(6) Uiso 1 1 d . . .
C52 C 0.6107(2) 0.32189(18) 0.39860(12) 0.0296(6) Uani 1 1 d . . .
H52 H 0.5528 0.3830 0.4055 0.035 Uiso 1 1 calc R A .
C53 C 0.6125(2) 0.25634(18) 0.44423(12) 0.0283(6) Uani 1 1 d . A .
H53 H 0.5552 0.2732 0.4814 0.034 Uiso 1 1 calc R . .
C54 C 0.69628(19) 0.16041(17) 0.44113(12) 0.0243(5) Uani 1 1 d . . .
C55 C 0.8931(2) 0.23116(19) 0.34378(14) 0.0346(6) Uani 0.73 1 d P A 1
H55 H 0.9518 0.1671 0.3475 0.041 Uiso 0.73 1 calc PR A 1
C56 C 0.9371(3) 0.2770(3) 0.2895(2) 0.0390(9) Uani 0.73 1 d P A 1
H56A H 0.9956 0.2897 0.3022 0.059 Uiso 0.73 1 calc PR A 1
H56B H 0.8808 0.3377 0.2799 0.059 Uiso 0.73 1 calc PR A 1
H56C H 0.9647 0.2347 0.2495 0.059 Uiso 0.73 1 calc PR A 1
C57 C 0.8746(2) 0.2854(2) 0.40947(16) 0.0434(7) Uani 0.73 1 d P A 1
H57A H 0.9370 0.3002 0.4113 0.065 Uiso 0.73 1 calc PR A 1
H57B H 0.8646 0.2455 0.4472 0.065 Uiso 0.73 1 calc PR A 1
H57C H 0.8105 0.3451 0.4120 0.065 Uiso 0.73 1 calc PR A 1
C55A C 0.8931(2) 0.23116(19) 0.34378(14) 0.0346(6) Uani 0.27 1 d P A 2
H55A H 0.8800 0.2867 0.3133 0.041 Uiso 0.27 1 calc PR A 2
C56A C 1.0040(8) 0.1705(8) 0.3110(6) 0.043(3) Uani 0.27 1 d P A 2
H56D H 1.0035 0.1528 0.2654 0.064 Uiso 0.27 1 calc PR A 2
H56E H 1.0320 0.1123 0.3365 0.064 Uiso 0.27 1 calc PR A 2
H56F H 1.0498 0.2063 0.3095 0.064 Uiso 0.27 1 calc PR A 2
C57A C 0.8746(2) 0.2854(2) 0.40947(16) 0.0434(7) Uani 0.27 1 d P A 2
H57D H 0.8448 0.2545 0.4464 0.065 Uiso 0.27 1 calc PR A 2
H57E H 0.8243 0.3519 0.4067 0.065 Uiso 0.27 1 calc PR A 2
H57F H 0.9430 0.2843 0.4174 0.065 Uiso 0.27 1 calc PR A 2
C58 C 0.6773(2) 0.09173(18) 0.49343(12) 0.0282(6) Uani 1 1 d . A .
H58 H 0.7329 0.0259 0.4803 0.034 Uiso 1 1 calc R . .
C59 C 0.5671(2) 0.0891(2) 0.49739(13) 0.0366(6) Uani 1 1 d . . .
H59A H 0.5115 0.1497 0.5173 0.055 Uiso 1 1 calc R A .
H59B H 0.5627 0.0359 0.5251 0.055 Uiso 1 1 calc R . .
H59C H 0.5563 0.0800 0.4523 0.055 Uiso 1 1 calc R . .
C60 C 0.6897(2) 0.1187(2) 0.56231(12) 0.0362(6) Uani 1 1 d . . .
H60A H 0.7626 0.1152 0.5602 0.054 Uiso 1 1 calc R A .
H60B H 0.6764 0.0739 0.5954 0.054 Uiso 1 1 calc R . .
H60C H 0.6379 0.1841 0.5753 0.054 Uiso 1 1 calc R . .
C61 C 0.84069(18) 0.18521(16) 0.18136(11) 0.0200(5) Uani 1 1 d . . .
C62 C 0.75560(18) 0.27102(16) 0.18161(11) 0.0188(5) Uani 1 1 d . A .
C63 C 0.75675(18) 0.33662(16) 0.12904(11) 0.0212(5) Uani 1 1 d . . .
C64 C 0.76076(19) 0.39084(17) 0.08500(12) 0.0239(5) Uani 1 1 d . A .
C65 C 0.7819(2) 0.45359(18) 0.03446(12) 0.0252(5) Uani 1 1 d . . .
C66 C 0.8852(2) 0.4246(2) -0.00389(13) 0.0377(7) Uani 1 1 d . A .
H66 H 0.9384 0.3631 0.0019 0.045 Uiso 1 1 calc R . .
C67 C 0.9095(3) 0.4857(2) -0.05015(14) 0.0469(8) Uani 1 1 d . . .
H67 H 0.9796 0.4661 -0.0760 0.056 Uiso 1 1 calc R A .
C68 C 0.8326(2) 0.5748(2) -0.05888(14) 0.0411(7) Uani 1 1 d . A .
H68 H 0.8500 0.6168 -0.0904 0.049 Uiso 1 1 calc R . .
C69 C 0.7311(2) 0.6029(2) -0.02215(14) 0.0378(7) Uani 1 1 d . . .
H69 H 0.6781 0.6642 -0.0287 0.045 Uiso 1 1 calc R A .
C70 C 0.7050(2) 0.54281(19) 0.02437(13) 0.0320(6) Uani 1 1 d . A .
H70 H 0.6343 0.5628 0.0494 0.038 Uiso 1 1 calc R . .
C71 C 0.93941(18) 0.15523(17) 0.12962(11) 0.0233(5) Uani 1 1 d . A .
C72 C 0.9798(2) 0.06648(18) 0.09641(12) 0.0285(6) Uani 1 1 d . . .
H72 H 0.9453 0.0234 0.1084 0.034 Uiso 1 1 calc R A .
C73 C 1.0698(2) 0.0397(2) 0.04597(13) 0.0379(7) Uani 1 1 d . A .
H73 H 1.0955 -0.0205 0.0230 0.045 Uiso 1 1 calc R . .
C74 C 1.1213(2) 0.1004(2) 0.02944(14) 0.0423(7) Uani 1 1 d . . .
H74 H 1.1832 0.0817 -0.0047 0.051 Uiso 1 1 calc R A .
C75 C 1.0842(2) 0.1879(2) 0.06172(15) 0.0426(7) Uani 1 1 d . A .
H75 H 1.1207 0.2294 0.0499 0.051 Uiso 1 1 calc R . .
C76 C 0.9935(2) 0.21625(19) 0.11167(14) 0.0326(6) Uani 1 1 d . . .
H76 H 0.9680 0.2771 0.1337 0.039 Uiso 1 1 calc R A .
C81 C 0.67661(17) 0.11065(16) 0.27156(11) 0.0183(5) Uani 1 1 d . . .
C82 C 0.59340(18) 0.19775(16) 0.27399(11) 0.0201(5) Uani 1 1 d . A .
C83 C 0.48851(19) 0.20509(17) 0.30475(12) 0.0230(5) Uani 1 1 d . . .
C84 C 0.4110(2) 0.1994(2) 0.33876(13) 0.0329(6) Uani 1 1 d . A .
C85 C 0.32082(18) 0.1750(2) 0.37048(12) 0.0254(9) Uani 0.70 1 d PG A 1
C86 C 0.2801(2) 0.1976(2) 0.43806(12) 0.0402(10) Uani 0.70 1 d PG A 1
H86 H 0.3121 0.2264 0.4631 0.048 Uiso 0.70 1 calc PR A 1
C87 C 0.1925(2) 0.1781(3) 0.46893(10) 0.0512(18) Uani 0.70 1 d PG A 1
H87 H 0.1647 0.1936 0.5151 0.061 Uiso 0.70 1 calc PR A 1
C88 C 0.1457(2) 0.1360(3) 0.43223(13) 0.0436(12) Uani 0.70 1 d PG A 1
H88 H 0.0859 0.1226 0.4533 0.052 Uiso 0.70 1 calc PR A 1
C89 C 0.1865(2) 0.1133(2) 0.36465(13) 0.0388(10) Uani 0.70 1 d PG A 1
H89 H 0.1545 0.0845 0.3396 0.047 Uiso 0.70 1 calc PR A 1
C90 C 0.2740(2) 0.1328(2) 0.33377(10) 0.0320(9) Uani 0.70 1 d PG A 1
H90 H 0.3019 0.1173 0.2876 0.038 Uiso 0.70 1 calc PR A 1
C85A C 0.3227(5) 0.2148(5) 0.3960(3) 0.043(3) Uani 0.30 1 d PG A 2
C86A C 0.2984(5) 0.2676(6) 0.4552(4) 0.047(3) Uani 0.30 1 d PG A 2
H86A H 0.3384 0.3040 0.4613 0.057 Uiso 0.30 1 calc PR A 2
C87A C 0.2155(6) 0.2669(7) 0.5053(3) 0.071(4) Uani 0.30 1 d PG A 2
H87A H 0.1989 0.3030 0.5458 0.085 Uiso 0.30 1 calc PR A 2
C88A C 0.1569(6) 0.2136(7) 0.4963(4) 0.087(6) Uani 0.30 1 d PG A 2
H88A H 0.1003 0.2132 0.5306 0.104 Uiso 0.30 1 calc PR A 2
C89A C 0.1812(7) 0.1609(6) 0.4371(5) 0.074(6) Uani 0.30 1 d PG A 2
H89A H 0.1412 0.1244 0.4309 0.089 Uiso 0.30 1 calc PR A 2
C90A C 0.2641(7) 0.1615(5) 0.3869(4) 0.070(4) Uani 0.30 1 d PG A 2
H90A H 0.2807 0.1255 0.3465 0.084 Uiso 0.30 1 calc PR A 2
C91 C 0.65296(17) 0.02392(16) 0.28786(11) 0.0197(5) Uani 1 1 d . A .
C92 C 0.58613(19) 0.00483(17) 0.25139(12) 0.0253(5) Uani 1 1 d . . .
H92 H 0.5616 0.0445 0.2154 0.030 Uiso 1 1 calc R A .
C93 C 0.5554(2) -0.07094(19) 0.26718(13) 0.0327(6) Uani 1 1 d . A .
H93 H 0.5108 -0.0833 0.2416 0.039 Uiso 1 1 calc R . .
C94 C 0.5890(2) -0.12875(19) 0.31979(13) 0.0326(6) Uani 1 1 d . . .
H94 H 0.5667 -0.1800 0.3311 0.039 Uiso 1 1 calc R A .
C95 C 0.6558(2) -0.11119(18) 0.35605(13) 0.0293(6) Uani 1 1 d . A .
H95 H 0.6800 -0.1512 0.3920 0.035 Uiso 1 1 calc R . .
C96 C 0.68753(19) -0.03599(16) 0.34026(11) 0.0234(5) Uani 1 1 d . . .
H96 H 0.7335 -0.0250 0.3655 0.028 Uiso 1 1 calc R A .
C101 C 0.4036(7) 0.1200(8) 0.9307(6) 0.055(2) Uani 0.50 1 d PD . .
H10A H 0.3625 0.0839 0.9209 0.083 Uiso 0.50 1 calc PR . .
H10B H 0.4170 0.1563 0.8915 0.083 Uiso 0.50 1 calc PR . .
H10C H 0.3628 0.1645 0.9688 0.083 Uiso 0.50 1 calc PR . .
C102 C 0.5107(5) 0.0504(4) 0.9479(3) 0.0423(14) Uani 0.50 1 d PD . .
H10D H 0.5518 0.0063 0.9090 0.051 Uiso 0.50 1 calc PR . .
H10E H 0.5527 0.0872 0.9561 0.051 Uiso 0.50 1 calc PR . .
O102 O 0.5000 0.0000 1.0000 0.0508(8) Uani 1 2 d SD . .
C103 C 0.5811(5) -0.0696(4) 1.0243(3) 0.0446(15) Uani 0.50 1 d PD . .
H10F H 0.6291 -0.0414 1.0365 0.054 Uiso 0.50 1 calc PR . .
H10G H 0.6234 -0.1189 0.9885 0.054 Uiso 0.50 1 calc PR . .
C104 C 0.5442(8) -0.1174(8) 1.0846(5) 0.059(3) Uani 0.50 1 d PD . .
H10H H 0.4961 -0.0685 1.1186 0.089 Uiso 0.50 1 calc PR . .
H10I H 0.6065 -0.1609 1.1030 0.089 Uiso 0.50 1 calc PR . .
H10J H 0.5058 -0.1540 1.0713 0.089 Uiso 0.50 1 calc PR . .
C111 C 0.9154(9) 0.6107(7) 0.4120(5) 0.101(3) Uiso 0.50 1 d PD . .
H11A H 0.8455 0.6585 0.4327 0.151 Uiso 0.50 1 calc PR . .
H11B H 0.9149 0.6002 0.3649 0.151 Uiso 0.50 1 calc PR . .
H11C H 0.9715 0.6337 0.4150 0.151 Uiso 0.50 1 calc PR . .
C112 C 0.9387(14) 0.5122(11) 0.4502(8) 0.141(6) Uiso 0.50 1 d PD . .
H11D H 0.8737 0.5123 0.4804 0.170 Uiso 0.50 1 calc PR . .
H11E H 0.9678 0.4563 0.4186 0.170 Uiso 0.50 1 calc PR . .
O112 O 1.0186(9) 0.5139(9) 0.4872(5) 0.138(3) Uiso 0.50 1 d PD . .
C113 C 1.028(2) 0.4301(14) 0.5267(11) 0.257(12) Uiso 0.50 1 d PD . .
H11F H 1.0779 0.3688 0.5033 0.308 Uiso 0.50 1 calc PR . .
H11G H 0.9581 0.4273 0.5464 0.308 Uiso 0.50 1 calc PR . .
C114 C 1.079(2) 0.4687(19) 0.5782(12) 0.264(14) Uiso 0.50 1 d PD . .
H11H H 1.1157 0.5075 0.5543 0.395 Uiso 0.50 1 calc PR . .
H11I H 1.1307 0.4141 0.5979 0.395 Uiso 0.50 1 calc PR . .
H11J H 1.0219 0.5081 0.6138 0.395 Uiso 0.50 1 calc PR . .

loop_
_atom_site_aniso_label
_atom_site_aniso_U_11
_atom_site_aniso_U_22
_atom_site_aniso_U_33
_atom_site_aniso_U_23
_atom_site_aniso_U_13
_atom_site_aniso_U_12
Ge1 0.01803(13) 0.01597(12) 0.01781(12) -0.00117(9) -0.00167(9) -0.00352(10)
Ge2 0.01437(12) 0.01531(12) 0.01870(12) -0.00156(9) -0.00085(9) -0.00445(10)
C1 0.0211(12) 0.0192(12) 0.0193(11) -0.0023(9) 0.0009(9) -0.0032(10)
C2 0.0265(13) 0.0224(12) 0.0198(12) -0.0030(9) 0.0004(10) -0.0049(10)
C3 0.0370(15) 0.0188(12) 0.0272(13) -0.0005(10) -0.0049(11) -0.0066(11)
C4 0.0369(15) 0.0254(13) 0.0244(13) 0.0038(10) -0.0078(11) -0.0033(12)
C5 0.0282(13) 0.0282(13) 0.0216(12) -0.0016(10) -0.0074(10) -0.0029(11)
C6 0.0212(12) 0.0221(12) 0.0175(11) -0.0033(9) -0.0003(9) -0.0002(10)
C7 0.0359(14) 0.0135(11) 0.0256(13) -0.0028(9) -0.0091(11) -0.0016(10)
C8 0.0432(16) 0.0192(12) 0.0300(14) -0.0027(10) -0.0087(12) -0.0113(12)
C9 0.0557(19) 0.0395(17) 0.0392(16) 0.0038(13) -0.0167(15) -0.0267(15)
C10 0.067(2) 0.0408(17) 0.0328(16) 0.0007(13) -0.0186(15) -0.0260(16)
C11 0.059(2) 0.0320(15) 0.0253(14) -0.0062(11) -0.0074(13) -0.0146(14)
C12 0.0402(15) 0.0177(12) 0.0259(13) -0.0025(10) -0.0067(11) -0.0043(11)
C13 0.0421(16) 0.0347(15) 0.0349(15) -0.0063(12) -0.0040(13) -0.0209(13)
C14 0.051(2) 0.059(2) 0.060(2) -0.0136(17) -0.0049(17) -0.0296(18)
C15 0.074(2) 0.0488(19) 0.0384(17) 0.0018(14) -0.0087(16) -0.0407(18)
C16 0.0370(15) 0.0263(14) 0.0244(13) -0.0040(10) -0.0020(11) -0.0017(12)
C17 0.0414(17) 0.0341(16) 0.0384(16) -0.0007(12) -0.0072(13) -0.0018(14)
C18 0.0326(16) 0.0493(18) 0.0282(15) -0.0019(13) 0.0039(12) 0.0015(14)
C19 0.0210(12) 0.0240(12) 0.0186(11) 0.0037(9) -0.0057(9) -0.0036(10)
C20 0.0213(12) 0.0309(14) 0.0215(12) 0.0049(10) -0.0056(10) -0.0024(11)
C21 0.0221(13) 0.0437(16) 0.0303(14) 0.0095(12) -0.0015(11) -0.0126(12)
C22 0.0322(14) 0.0344(15) 0.0390(15) 0.0085(12) -0.0085(12) -0.0190(13)
C23 0.0276(13) 0.0268(13) 0.0280(13) 0.0019(10) -0.0053(11) -0.0099(11)
C24 0.0204(12) 0.0253(12) 0.0168(11) 0.0013(9) -0.0030(9) -0.0060(10)
C25 0.0234(13) 0.0387(16) 0.0279(14) -0.0035(12) -0.0012(11) 0.0040(12)
C26 0.0401(18) 0.054(2) 0.0310(15) -0.0045(14) 0.0098(13) -0.0020(15)
C27 0.0380(18) 0.056(2) 0.054(2) -0.0092(16) -0.0152(16) 0.0168(16)
C28 0.0222(12) 0.0230(12) 0.0214(12) -0.0027(9) 0.0000(9) -0.0082(10)
C29 0.0248(13) 0.0281(13) 0.0282(13) -0.0041(10) -0.0004(11) -0.0055(11)
C30 0.0249(13) 0.0391(16) 0.0236(13) 0.0014(11) 0.0029(11) -0.0062(12)
C31 0.0149(11) 0.0185(11) 0.0237(12) 0.0009(9) -0.0026(9) -0.0081(9)
C32 0.0134(11) 0.0167(11) 0.0309(13) -0.0013(9) -0.0010(9) -0.0056(9)
C33 0.0169(12) 0.0202(12) 0.0347(14) 0.0024(10) -0.0015(10) -0.0003(10)
C34 0.0232(13) 0.0271(13) 0.0319(14) 0.0085(11) -0.0064(11) -0.0037(11)
C35 0.0231(13) 0.0295(13) 0.0248(12) 0.0000(10) -0.0040(10) -0.0072(11)
C36 0.0169(11) 0.0212(12) 0.0244(12) -0.0002(9) -0.0039(9) -0.0067(10)
C37 0.0141(11) 0.0170(11) 0.0311(13) -0.0030(10) 0.0045(10) -0.0016(9)
C38 0.0182(12) 0.0211(12) 0.0345(14) -0.0064(10) 0.0031(10) -0.0047(10)
C39 0.0256(14) 0.0402(16) 0.0435(16) -0.0172(13) 0.0059(12) -0.0125(13)
C40 0.0283(15) 0.0479(18) 0.0403(16) -0.0192(14) 0.0160(12) -0.0121(14)
C41 0.0186(13) 0.0370(15) 0.0428(16) -0.0076(12) 0.0117(11) -0.0088(12)
C42 0.0192(12) 0.0242(13) 0.0368(14) -0.0010(11) 0.0012(11) -0.0067(10)
C43 0.0188(12) 0.0219(12) 0.0346(14) -0.0080(10) 0.0035(10) -0.0068(10)
C44 0.0250(14) 0.0375(15) 0.0393(15) -0.0064(12) -0.0009(12) -0.0115(12)
C45 0.0265(14) 0.0324(15) 0.0526(18) 0.0016(13) -0.0021(13) -0.0104(12)
C46 0.0191(12) 0.0295(14) 0.0383(15) 0.0024(11) -0.0001(11) -0.0115(11)
C47 0.073(2) 0.0433(19) 0.059(2) 0.0133(16) -0.0182(18) -0.0370(18)
C48 0.0275(15) 0.055(2) 0.056(2) -0.0012(16) -0.0062(14) -0.0113(15)
C49 0.0220(12) 0.0195(12) 0.0197(11) -0.0028(9) -0.0053(9) -0.0050(10)
C50 0.0179(11) 0.0185(11) 0.0221(11) -0.0039(9) -0.0025(9) -0.0054(9)
C51 0.0262(13) 0.0167(12) 0.0240(12) -0.0024(9) -0.0063(10) -0.0066(10)
C52 0.0315(14) 0.0231(13) 0.0239(13) -0.0069(10) -0.0045(11) 0.0004(11)
C53 0.0251(13) 0.0286(14) 0.0230(12) -0.0070(10) 0.0002(10) -0.0031(11)
C54 0.0246(13) 0.0248(13) 0.0214(12) -0.0036(10) -0.0044(10) -0.0069(10)
C55 0.0251(14) 0.0305(14) 0.0480(17) -0.0117(12) -0.0017(12) -0.0115(12)
C56 0.042(2) 0.045(2) 0.042(2) 0.0111(18) -0.0147(19) -0.028(2)
C57 0.0353(16) 0.0402(17) 0.0577(19) -0.0144(14) -0.0197(15) -0.0113(14)
C55A 0.0251(14) 0.0305(14) 0.0480(17) -0.0117(12) -0.0017(12) -0.0115(12)
C56A 0.031(6) 0.042(6) 0.049(7) -0.006(5) 0.005(5) -0.014(5)
C57A 0.0353(16) 0.0402(17) 0.0577(19) -0.0144(14) -0.0197(15) -0.0113(14)
C58 0.0307(14) 0.0239(13) 0.0232(12) -0.0025(10) 0.0013(10) -0.0060(11)
C59 0.0363(16) 0.0391(16) 0.0303(14) -0.0051(12) 0.0064(12) -0.0154(13)
C60 0.0419(16) 0.0402(16) 0.0220(13) -0.0014(11) -0.0021(12) -0.0128(13)
C61 0.0224(12) 0.0201(11) 0.0188(11) -0.0027(9) -0.0009(9) -0.0108(10)
C62 0.0199(11) 0.0187(11) 0.0182(11) -0.0015(9) -0.0022(9) -0.0085(9)
C63 0.0214(12) 0.0201(12) 0.0210(12) -0.0018(9) -0.0024(9) -0.0073(10)
C64 0.0226(12) 0.0246(13) 0.0247(12) -0.0031(10) -0.0015(10) -0.0103(10)
C65 0.0314(14) 0.0287(13) 0.0205(12) 0.0039(10) -0.0081(10) -0.0161(11)
C66 0.0348(15) 0.0397(16) 0.0321(15) 0.0064(12) 0.0008(12) -0.0115(13)
C67 0.0407(17) 0.066(2) 0.0351(16) 0.0146(15) 0.0001(13) -0.0260(17)
C68 0.0504(18) 0.0522(19) 0.0360(16) 0.0200(14) -0.0142(14) -0.0354(16)
C69 0.0444(17) 0.0339(15) 0.0432(16) 0.0159(13) -0.0171(14) -0.0216(14)
C70 0.0313(14) 0.0360(15) 0.0330(14) 0.0101(12) -0.0085(12) -0.0175(12)
C71 0.0193(12) 0.0262(13) 0.0220(12) 0.0019(10) -0.0001(10) -0.0079(10)
C72 0.0241(13) 0.0301(14) 0.0282(13) -0.0031(11) -0.0033(11) -0.0077(11)
C73 0.0293(14) 0.0423(17) 0.0277(14) -0.0145(12) 0.0024(11) -0.0008(13)
C74 0.0245(14) 0.055(2) 0.0317(15) 0.0007(13) 0.0101(12) -0.0059(14)
C75 0.0297(15) 0.0458(18) 0.0469(18) 0.0158(14) 0.0055(13) -0.0161(14)
C76 0.0237(13) 0.0286(14) 0.0417(15) 0.0041(12) 0.0025(11) -0.0103(11)
C81 0.0171(11) 0.0213(11) 0.0160(11) -0.0036(9) -0.0010(9) -0.0075(9)
C82 0.0187(11) 0.0229(12) 0.0169(11) -0.0001(9) -0.0014(9) -0.0071(10)
C83 0.0202(12) 0.0202(12) 0.0234(12) 0.0007(9) -0.0033(10) -0.0029(10)
C84 0.0172(12) 0.0419(16) 0.0315(14) 0.0112(12) -0.0027(11) -0.0051(12)
C85 0.0125(18) 0.027(2) 0.025(2) 0.0054(16) 0.0025(15) 0.0007(17)
C86 0.028(2) 0.064(3) 0.026(2) -0.003(2) 0.0007(18) -0.017(2)
C87 0.024(3) 0.078(5) 0.037(3) 0.008(3) 0.013(2) -0.013(3)
C88 0.017(2) 0.060(3) 0.051(3) 0.026(2) 0.0021(19) -0.018(2)
C89 0.029(2) 0.044(2) 0.046(2) 0.0073(19) -0.0039(18) -0.0179(19)
C90 0.026(2) 0.039(2) 0.028(2) 0.0003(17) 0.0053(16) -0.0143(18)
C85A 0.023(5) 0.039(7) 0.048(7) 0.016(5) 0.006(5) 0.000(5)
C86A 0.035(6) 0.068(7) 0.027(5) 0.000(5) 0.005(4) -0.012(5)
C87A 0.045(7) 0.087(10) 0.053(7) 0.001(7) 0.021(6) -0.011(7)
C88A 0.022(7) 0.095(13) 0.113(15) 0.044(11) 0.016(7) -0.008(8)
C89A 0.036(9) 0.041(7) 0.127(16) 0.031(9) 0.031(9) -0.018(6)
C90A 0.020(6) 0.050(8) 0.119(13) 0.029(8) 0.008(7) -0.003(5)
C91 0.0138(11) 0.0204(12) 0.0211(11) -0.0037(9) 0.0051(9) -0.0058(9)
C92 0.0220(12) 0.0275(13) 0.0252(12) -0.0029(10) -0.0010(10) -0.0095(11)
C93 0.0287(14) 0.0372(15) 0.0368(15) -0.0103(12) 0.0030(12) -0.0205(12)
C94 0.0310(14) 0.0282(14) 0.0386(15) -0.0058(11) 0.0112(12) -0.0184(12)
C95 0.0284(14) 0.0248(13) 0.0290(13) 0.0011(10) 0.0043(11) -0.0086(11)
C96 0.0198(12) 0.0220(12) 0.0240(12) -0.0022(9) 0.0025(10) -0.0061(10)
C101 0.054(6) 0.049(5) 0.055(5) 0.011(4) -0.016(5) -0.009(5)
C102 0.052(4) 0.036(3) 0.038(3) -0.003(3) 0.000(3) -0.020(3)
O102 0.056(2) 0.0466(18) 0.0322(16) 0.0004(14) -0.0101(14) -0.0011(16)
C103 0.037(4) 0.033(3) 0.064(4) -0.006(3) -0.023(3) -0.007(3)
C104 0.070(7) 0.061(6) 0.056(6) 0.011(5) -0.036(6) -0.027(6)

loop_
_atom_type_symbol
_atom_type_description
_atom_type_scat_dispersion_real
_atom_type_scat_dispersion_imag
_atom_type_scat_source
C C 0.0033 0.0016 'International Tables Vol C Tables 4.2.6.8 and 6.1.1.4'
H H 0.0000 0.0000 'International Tables Vol C Tables 4.2.6.8 and 6.1.1.4'
O O 0.0106 0.0060 'International Tables Vol C Tables 4.2.6.8 and 6.1.1.4'
Ge Ge 0.1547 1.8001 'International Tables Vol C Tables 4.2.6.8 and 6.1.1.4'

loop_
_geom_angle_atom_site_label_1
_geom_angle_atom_site_label_2
_geom_angle_atom_site_label_3
_geom_angle
C82 Ge1 C1 118.49(10)
C82 Ge1 C62 106.56(9)
C1 Ge1 C62 104.29(9)
C82 Ge1 C51 97.25(10)
C1 Ge1 C51 125.38(9)
C62 Ge1 C51 102.91(9)
C61 Ge2 C31 134.64(9)
C61 Ge2 C81 108.28(9)
C31 Ge2 C81 110.50(9)
C61 Ge2 C50 104.47(9)
C31 Ge2 C50 90.11(9)
C81 Ge2 C50 101.39(9)
C2 C1 C6 117.6(2)
C2 C1 Ge1 120.35(18)
C6 C1 Ge1 120.80(17)
C3 C2 C1 120.2(2)
C3 C2 C7 116.0(2)
C1 C2 C7 123.6(2)
C4 C3 C2 121.1(2)
C4 C3 H3 119.5
C2 C3 H3 119.5
C5 C4 C3 118.9(2)
C5 C4 H4 120.6
C3 C4 H4 120.6
C4 C5 C6 122.1(2)
C4 C5 H5 118.9
C6 C5 H5 118.9
C5 C6 C1 119.4(2)
C5 C6 C19 114.5(2)
C1 C6 C19 125.5(2)
C8 C7 C12 121.0(2)
C8 C7 C2 121.0(2)
C12 C7 C2 117.6(2)
C7 C8 C9 118.8(2)
C7 C8 C13 122.0(2)
C9 C8 C13 119.1(3)
C10 C9 C8 120.5(3)
C10 C9 H9 119.8
C8 C9 H9 119.8
C9 C10 C11 120.4(3)
C9 C10 H10 119.8
C11 C10 H10 119.8
C10 C11 C12 121.7(3)
C10 C11 H11 119.1
C12 C11 H11 119.1
C11 C12 C7 117.4(3)
C11 C12 C16 120.4(2)
C7 C12 C16 122.2(2)
C8 C13 C14 113.8(3)
C8 C13 C15 110.3(2)
C14 C13 C15 109.2(3)
C8 C13 H13 107.8
C14 C13 H13 107.8
C15 C13 H13 107.8
C13 C14 H14A 109.5
C13 C14 H14B 109.5
H14A C14 H14B 109.5
C13 C14 H14C 109.5
H14A C14 H14C 109.5
H14B C14 H14C 109.5
C13 C15 H15A 109.5
C13 C15 H15B 109.5
H15A C15 H15B 109.5
C13 C15 H15C 109.5
H15A C15 H15C 109.5
H15B C15 H15C 109.5
C12 C16 C18 114.9(2)
C12 C16 C17 110.8(2)
C18 C16 C17 107.7(2)
C12 C16 H16 107.7
C18 C16 H16 107.7
C17 C16 H16 107.7
C16 C17 H17A 109.5
C16 C17 H17B 109.5
H17A C17 H17B 109.5
C16 C17 H17C 109.5
H17A C17 H17C 109.5
H17B C17 H17C 109.5
C16 C18 H18A 109.5
C16 C18 H18B 109.5
H18A C18 H18B 109.5
C16 C18 H18C 109.5
H18A C18 H18C 109.5
H18B C18 H18C 109.5
C24 C19 C20 120.2(2)
C24 C19 C6 122.7(2)
C20 C19 C6 116.7(2)
C21 C20 C19 118.6(2)
C21 C20 C25 119.3(2)
C19 C20 C25 122.0(2)
C22 C21 C20 121.2(2)
C22 C21 H21 119.4
C20 C21 H21 119.4
C21 C22 C23 120.2(2)
C21 C22 H22 119.9
C23 C22 H22 119.9
C24 C23 C22 120.3(2)
C24 C23 H23 119.8
C22 C23 H23 119.8
C23 C24 C19 119.6(2)
C23 C24 C28 120.4(2)
C19 C24 C28 119.9(2)
C26 C25 C20 112.9(2)
C26 C25 C27 110.7(2)
C20 C25 C27 111.2(2)
C26 C25 H25 107.3
C20 C25 H25 107.3
C27 C25 H25 107.3
C25 C26 H26A 109.5
C25 C26 H26B 109.5
H26A C26 H26B 109.5
C25 C26 H26C 109.5
H26A C26 H26C 109.5
H26B C26 H26C 109.5
C25 C27 H27A 109.5
C25 C27 H27B 109.5
H27A C27 H27B 109.5
C25 C27 H27C 109.5
H27A C27 H27C 109.5
H27B C27 H27C 109.5
C24 C28 C30 110.37(19)
C24 C28 C29 113.7(2)
C30 C28 C29 110.7(2)
C24 C28 H28 107.2
C30 C28 H28 107.2
C29 C28 H28 107.2
C28 C29 H29A 109.5
C28 C29 H29B 109.5
H29A C29 H29B 109.5
C28 C29 H29C 109.5
H29A C29 H29C 109.5
H29B C29 H29C 109.5
C28 C30 H30A 109.5
C28 C30 H30B 109.5
H30A C30 H30B 109.5
C28 C30 H30C 109.5
H30A C30 H30C 109.5
H30B C30 H30C 109.5
C32 C31 C36 120.8(2)
C32 C31 Ge2 135.62(18)
C36 C31 Ge2 103.57(15)
C33 C32 C31 117.6(2)
C33 C32 C37 116.8(2)
C31 C32 C37 125.5(2)
C34 C33 C32 122.0(2)
C34 C33 H33 119.0
C32 C33 H33 119.0
C33 C34 C35 120.4(2)
C33 C34 H34 119.8
C35 C34 H34 119.8
C34 C35 C36 119.8(2)
C34 C35 H35 120.1
C36 C35 H35 120.1
C35 C36 C31 119.2(2)
C35 C36 C49 124.0(2)
C31 C36 C49 116.7(2)
C42 C37 C38 119.7(2)
C42 C37 C32 118.5(2)
C38 C37 C32 121.6(2)
C39 C38 C37 119.4(2)
C39 C38 C43 119.3(2)
C37 C38 C43 121.2(2)
C38 C39 C40 121.2(3)
C38 C39 H39 119.4
C40 C39 H39 119.4
C41 C40 C39 119.4(2)
C41 C40 H40 120.3
C39 C40 H40 120.3
C40 C41 C42 121.8(2)
C40 C41 H41 119.1
C42 C41 H41 119.1
C41 C42 C37 118.7(2)
C41 C42 C46 119.4(2)
C37 C42 C46 121.9(2)
C38 C43 C44 112.8(2)
C38 C43 C45 110.5(2)
C44 C43 C45 110.9(2)
C38 C43 H43 107.4
C44 C43 H43 107.4
C45 C43 H43 107.4
C43 C44 H44A 109.5
C43 C44 H44B 109.5
H44A C44 H44B 109.5
C43 C44 H44C 109.5
H44A C44 H44C 109.5
H44B C44 H44C 109.5
C43 C45 H45A 109.5
C43 C45 H45B 109.5
H45A C45 H45B 109.5
C43 C45 H45C 109.5
H45A C45 H45C 109.5
H45B C45 H45C 109.5
C42 C46 C48 112.1(2)
C42 C46 C47 110.4(2)
C48 C46 C47 109.9(2)
C42 C46 H46 108.1
C48 C46 H46 108.1
C47 C46 H46 108.1
C46 C47 H47A 109.5
C46 C47 H47B 109.5
H47A C47 H47B 109.5
C46 C47 H47C 109.5
H47A C47 H47C 109.5
H47B C47 H47C 109.5
C46 C48 H48A 109.5
C46 C48 H48B 109.5
H48A C48 H48B 109.5
C46 C48 H48C 109.5
H48A C48 H48C 109.5
H48B C48 H48C 109.5
C54 C49 C36 126.4(2)
C54 C49 C50 122.6(2)
C36 C49 C50 110.48(19)
C49 C50 C55 107.3(2)
C49 C50 C51 116.76(19)
C55 C50 C51 109.96(19)
C49 C50 Ge2 93.77(14)
C55 C50 Ge2 114.34(16)
C51 C50 Ge2 113.83(15)
C52 C51 C50 113.0(2)
C52 C51 Ge1 110.02(17)
C50 C51 Ge1 110.38(15)
C52 C51 H51 109.3(14)
C50 C51 H51 107.8(14)
Ge1 C51 H51 106.1(14)
C53 C52 C51 124.1(2)
C53 C52 H52 117.9
C51 C52 H52 117.9
C52 C53 C54 124.3(2)
C52 C53 H53 117.8
C54 C53 H53 117.8
C49 C54 C53 118.0(2)
C49 C54 C58 125.5(2)
C53 C54 C58 116.5(2)
C56 C55 C57 109.2(3)
C56 C55 C50 119.4(3)
C57 C55 C50 111.0(2)
C56 C55 H55 105.4
C57 C55 H55 105.4
C50 C55 H55 105.4
H56D C56A H56E 109.5
H56D C56A H56F 109.5
H56E C56A H56F 109.5
C54 C58 C59 111.7(2)
C54 C58 C60 110.8(2)
C59 C58 C60 110.0(2)
C54 C58 H58 108.1
C59 C58 H58 108.1
C60 C58 H58 108.1
C58 C59 H59A 109.5
C58 C59 H59B 109.5
H59A C59 H59B 109.5
C58 C59 H59C 109.5
H59A C59 H59C 109.5
H59B C59 H59C 109.5
C58 C60 H60A 109.5
C58 C60 H60B 109.5
H60A C60 H60B 109.5
C58 C60 H60C 109.5
H60A C60 H60C 109.5
H60B C60 H60C 109.5
C62 C61 C71 123.5(2)
C62 C61 Ge2 110.30(16)
C71 C61 Ge2 125.86(17)
C61 C62 C63 120.3(2)
C61 C62 Ge1 121.62(16)
C63 C62 Ge1 118.08(16)
C64 C63 C62 178.1(3)
C63 C64 C65 171.0(3)
C70 C65 C66 119.1(2)
C70 C65 C64 122.3(2)
C66 C65 C64 118.6(2)
C67 C66 C65 119.8(3)
C67 C66 H66 120.1
C65 C66 H66 120.1
C68 C67 C66 120.4(3)
C68 C67 H67 119.8
C66 C67 H67 119.8
C69 C68 C67 120.0(3)
C69 C68 H68 120.0
C67 C68 H68 120.0
C68 C69 C70 120.5(3)
C68 C69 H69 119.7
C70 C69 H69 119.7
C69 C70 C65 120.1(3)
C69 C70 H70 119.9
C65 C70 H70 119.9
C72 C71 C76 118.0(2)
C72 C71 C61 120.9(2)
C76 C71 C61 121.1(2)
C73 C72 C71 121.0(3)
C73 C72 H72 119.5
C71 C72 H72 119.5
C74 C73 C72 119.9(3)
C74 C73 H73 120.1
C72 C73 H73 120.1
C73 C74 C75 120.5(3)
C73 C74 H74 119.7
C75 C74 H74 119.7
C74 C75 C76 120.3(3)
C74 C75 H75 119.8
C76 C75 H75 119.8
C75 C76 C71 120.2(3)
C75 C76 H76 119.9
C71 C76 H76 119.9
C82 C81 C91 118.9(2)
C82 C81 Ge2 114.30(16)
C91 C81 Ge2 125.83(16)
C81 C82 C83 118.3(2)
C81 C82 Ge1 117.49(17)
C83 C82 Ge1 122.47(17)
C84 C83 C82 167.7(3)
C83 C84 C85 167.5(3)
C83 C84 C85A 159.7(4)
C85 C84 C85A 32.6(3)
C86 C85 C90 120.0
C86 C85 C84 118.7(2)
C90 C85 C84 121.2(2)
C85 C86 C87 120.0
C85 C86 H86 120.0
C87 C86 H86 120.0
C86 C87 C88 120.0
C86 C87 H87 120.0
C88 C87 H87 120.0
C89 C88 C87 120.0
C89 C88 H88 120.0
C87 C88 H88 120.0
C88 C89 C90 120.0
C88 C89 H89 120.0
C90 C89 H89 120.0
C89 C90 C85 120.0
C89 C90 H90 120.0
C85 C90 H90 120.0
C86A C85A C90A 120.0
C86A C85A C84 129.2(5)
C90A C85A C84 110.6(5)
C87A C86A C85A 120.0
C87A C86A H86A 120.0
C85A C86A H86A 120.0
C86A C87A C88A 120.0
C86A C87A H87A 120.0
C88A C87A H87A 120.0
C89A C88A C87A 120.0
C89A C88A H88A 120.0
C87A C88A H88A 120.0
C90A C89A C88A 120.0
C90A C89A H89A 120.0
C88A C89A H89A 120.0
C89A C90A C85A 120.0
C89A C90A H90A 120.0
C85A C90A H90A 120.0
C96 C91 C92 117.9(2)
C96 C91 C81 123.7(2)
C92 C91 C81 118.2(2)
C93 C92 C91 120.9(2)
C93 C92 H92 119.6
C91 C92 H92 119.6
C94 C93 C92 120.5(2)
C94 C93 H93 119.7
C92 C93 H93 119.7
C93 C94 C95 119.3(2)
C93 C94 H94 120.4
C95 C94 H94 120.4
C96 C95 C94 120.6(2)
C96 C95 H95 119.7
C94 C95 H95 119.7
C95 C96 C91 120.9(2)
C95 C96 H96 119.6
C91 C96 H96 119.6
C102 C101 H10A 109.5
C102 C101 H10B 109.5
H10A C101 H10B 109.5
C102 C101 H10C 109.5
H10A C101 H10C 109.5
H10B C101 H10C 109.5
O102 C102 C101 113.3(6)
O102 C102 H10D 108.9
C101 C102 H10D 108.9
O102 C102 H10E 108.9
C101 C102 H10E 108.9
H10D C102 H10E 107.7
C102 O102 C103 125.7(4)
O102 C103 C104 113.8(6)
O102 C103 H10F 108.8
C104 C103 H10F 108.8
O102 C103 H10G 108.8
C104 C103 H10G 108.8
H10F C103 H10G 107.7
C103 C104 H10H 109.5
C103 C104 H10I 109.5
H10H C104 H10I 109.5
C103 C104 H10J 109.5
H10H C104 H10J 109.5
H10I C104 H10J 109.5
C112 C111 H11A 109.5
C112 C111 H11B 109.5
H11A C111 H11B 109.5
C112 C111 H11C 109.5
H11A C111 H11C 109.5
H11B C111 H11C 109.5
O112 C112 C111 99.9(10)
O112 C112 H11D 111.8
C111 C112 H11D 111.8
O112 C112 H11E 111.8
C111 C112 H11E 111.8
H11D C112 H11E 109.5
C113 O112 C112 98.0(9)
O112 C113 C114 88.7(14)
O112 C113 H11F 113.9
C114 C113 H11F 113.9
O112 C113 H11G 113.9
C114 C113 H11G 113.9
H11F C113 H11G 111.1
C113 C114 H11H 109.5
C113 C114 H11I 109.5
H11H C114 H11I 109.5
C113 C114 H11J 109.5
H11H C114 H11J 109.5
H11I C114 H11J 109.5

loop_
_geom_bond_atom_site_label_1
_geom_bond_atom_site_label_2
_geom_bond_distance
Ge1 C82 1.956(2)
Ge1 C1 1.981(2)
Ge1 C62 1.996(2)
Ge1 C51 2.021(2)
Ge2 C61 1.945(2)
Ge2 C31 1.947(2)
Ge2 C81 1.978(2)
Ge2 C50 2.023(2)
C1 C2 1.409(3)
C1 C6 1.415(3)
C2 C3 1.401(3)
C2 C7 1.510(3)
C3 C4 1.378(4)
C3 H3 0.9500
C4 C5 1.365(4)
C4 H4 0.9500
C5 C6 1.401(3)
C5 H5 0.9500
C6 C19 1.502(3)
C7 C8 1.398(4)
C7 C12 1.428(3)
C8 C9 1.404(4)
C8 C13 1.519(4)
C9 C10 1.379(4)
C9 H9 0.9500
C10 C11 1.380(4)
C10 H10 0.9500
C11 C12 1.393(4)
C11 H11 0.9500
C12 C16 1.527(4)
C13 C14 1.526(4)
C13 C15 1.530(4)
C13 H13 1.0000
C14 H14A 0.9800
C14 H14B 0.9800
C14 H14C 0.9800
C15 H15A 0.9800
C15 H15B 0.9800
C15 H15C 0.9800
C16 C18 1.529(4)
C16 C17 1.535(4)
C16 H16 1.0000
C17 H17A 0.9800
C17 H17B 0.9800
C17 H17C 0.9800
C18 H18A 0.9800
C18 H18B 0.9800
C18 H18C 0.9800
C19 C24 1.402(3)
C19 C20 1.414(3)
C20 C21 1.385(4)
C20 C25 1.530(3)
C21 C22 1.380(4)
C21 H21 0.9500
C22 C23 1.390(4)
C22 H22 0.9500
C23 C24 1.383(3)
C23 H23 0.9500
C24 C28 1.522(3)
C25 C26 1.523(4)
C25 C27 1.531(4)
C25 H25 1.0000
C26 H26A 0.9800
C26 H26B 0.9800
C26 H26C 0.9800
C27 H27A 0.9800
C27 H27B 0.9800
C27 H27C 0.9800
C28 C30 1.530(3)
C28 C29 1.531(3)
C28 H28 1.0000
C29 H29A 0.9800
C29 H29B 0.9800
C29 H29C 0.9800
C30 H30A 0.9800
C30 H30B 0.9800
C30 H30C 0.9800
C31 C32 1.402(3)
C31 C36 1.424(3)
C32 C33 1.398(3)
C32 C37 1.501(3)
C33 C34 1.376(3)
C33 H33 0.9500
C34 C35 1.390(3)
C34 H34 0.9500
C35 C36 1.391(3)
C35 H35 0.9500
C36 C49 1.497(3)
C37 C42 1.412(3)
C37 C38 1.413(3)
C38 C39 1.386(3)
C38 C43 1.516(3)
C39 C40 1.389(4)
C39 H39 0.9500
C40 C41 1.374(4)
C40 H40 0.9500
C41 C42 1.396(4)
C41 H41 0.9500
C42 C46 1.516(4)
C43 C44 1.525(4)
C43 C45 1.528(3)
C43 H43 1.0000
C44 H44A 0.9800
C44 H44B 0.9800
C44 H44C 0.9800
C45 H45A 0.9800
C45 H45B 0.9800
C45 H45C 0.9800
C46 C48 1.519(4)
C46 C47 1.534(4)
C46 H46 1.0000
C47 H47A 0.9800
C47 H47B 0.9800
C47 H47C 0.9800
C48 H48A 0.9800
C48 H48B 0.9800
C48 H48C 0.9800
C49 C54 1.355(3)
C49 C50 1.529(3)
C50 C55 1.559(3)
C50 C51 1.563(3)
C51 C52 1.482(3)
C51 H51 0.93(2)
C52 C53 1.326(3)
C52 H52 0.9500
C53 C54 1.452(3)
C53 H53 0.9500
C54 C58 1.517(3)
C55 C56 1.448(4)
C55 C57 1.529(4)
C55 H55 1.0000
C56 H56A 0.9800
C56 H56B 0.9800
C56 H56C 0.9800
C57 H57A 0.9800
C57 H57B 0.9800
C57 H57C 0.9800
C56A H56D 0.9800
C56A H56E 0.9800
C56A H56F 0.9800
C58 C59 1.525(4)
C58 C60 1.534(3)
C58 H58 1.0000
C59 H59A 0.9800
C59 H59B 0.9800
C59 H59C 0.9800
C60 H60A 0.9800
C60 H60B 0.9800
C60 H60C 0.9800
C61 C62 1.364(3)
C61 C71 1.483(3)
C62 C63 1.430(3)
C63 C64 1.198(3)
C64 C65 1.439(3)
C65 C70 1.384(3)
C65 C66 1.401(4)
C66 C67 1.383(4)
C66 H66 0.9500
C67 C68 1.377(4)
C67 H67 0.9500
C68 C69 1.370(4)
C68 H68 0.9500
C69 C70 1.384(4)
C69 H69 0.9500
C70 H70 0.9500
C71 C72 1.391(3)
C71 C76 1.403(3)
C72 C73 1.390(3)
C72 H72 0.9500
C73 C74 1.368(4)
C73 H73 0.9500
C74 C75 1.370(4)
C74 H74 0.9500
C75 C76 1.391(4)
C75 H75 0.9500
C76 H76 0.9500
C81 C82 1.361(3)
C81 C91 1.488(3)
C82 C83 1.431(3)
C83 C84 1.195(3)
C84 C85 1.468(3)
C84 C85A 1.475(5)
C85 C86 1.3900
C85 C90 1.3900
C86 C87 1.3900
C86 H86 0.9500
C87 C88 1.3900
C87 H87 0.9500
C88 C89 1.3900
C88 H88 0.9500
C89 C90 1.3900
C89 H89 0.9500
C90 H90 0.9500
C85A C86A 1.3900
C85A C90A 1.3900
C86A C87A 1.3900
C86A H86A 0.9500
C87A C88A 1.3900
C87A H87A 0.9500
C88A C89A 1.3900
C88A H88A 0.9500
C89A C90A 1.3900
C89A H89A 0.9500
C90A H90A 0.9500
C91 C96 1.394(3)
C91 C92 1.402(3)
C92 C93 1.383(3)
C92 H92 0.9500
C93 C94 1.379(4)
C93 H93 0.9500
C94 C95 1.388(4)
C94 H94 0.9500
C95 C96 1.383(3)
C95 H95 0.9500
C96 H96 0.9500
C101 C102 1.529(10)
C101 H10A 0.9800
C101 H10B 0.9800
C101 H10C 0.9800
C102 O102 1.300(6)
C102 H10D 0.9900
C102 H10E 0.9900
O102 C103 1.352(6)
C103 C104 1.508(11)
C103 H10F 0.9900
C103 H10G 0.9900
C104 H10H 0.9800
C104 H10I 0.9800
C104 H10J 0.9800
C111 C112 1.595(15)
C111 H11A 0.9800
C111 H11B 0.9800
C111 H11C 0.9800
C112 O112 1.453(15)
C112 H11D 0.9900
C112 H11E 0.9900
O112 C113 1.448(16)
C113 C114 1.611(19)
C113 H11F 0.9900
C113 H11G 0.9900
C114 H11H 0.9800
C114 H11I 0.9800
C114 H11J 0.9800
